data_1531880
loop_
_publ_author_name
'Morozov, V.A.'
'Lazoryak, B.I.'
'Basovich, O.M.'
'Mikhailin, V.V.'
'Smirnov, V.A.'
'Khaikina, E.G.'

_publ_section_title
;
 Crystal structure and luminescence properties of ternary molybdates Li M
 Nd2 (Mo O4)4 (M = K, Rb, Tl)
;
_journal_name_full 'Zhurnal Neorganicheskoi Khimii'
_journal_page_first 977
_journal_page_last 982
_journal_volume 46
_journal_year 2001
_chemical_formula_sum 'Li Mo4 Nd2 O16 Rb'
_chemical_name_systematic 'Li Rb Nd2 (Mo O4)4'
_space_group_IT_number 15
_symmetry_space_group_name_Hall '-C 2yc'
_symmetry_space_group_name_H-M 'C 1 2/c 1'
_cell_angle_alpha 90
_cell_angle_beta 92.478
_cell_angle_gamma 90
_cell_formula_units_Z 4
_cell_length_a 5.3072
_cell_length_b 12.972
_cell_length_c 19.604
_cell_volume 1348.375
_citation_journal_id_ASTM ZNOKAQ
_cod_data_source_file Morozov_ZNOKAQ_2001_116.cif
_cod_data_source_block Li1Mo4Nd2O16Rb1
_cod_original_formula_sum 'Li1 Mo4 Nd2 O16 Rb1'
_cod_database_code 1531880

loop_
_symmetry_equiv_pos_as_xyz
x,y,z
-x,y,-z+1/2
-x,-y,-z
x,-y,z-1/2
x+1/2,y+1/2,z
-x+1/2,y+1/2,-z+1/2
-x+1/2,-y+1/2,-z
x+1/2,-y+1/2,z-1/2

loop_
_atom_site_label
_atom_site_type_symbol
_atom_site_fract_x
_atom_site_fract_y
_atom_site_fract_z
_atom_site_occupancy
_atom_site_U_iso_or_equiv
O6 O-2 0.715 0.963 0.1005 1 0.0
O4 O-2 0.171 0.239 0.066 1 0.0
Rb1 Rb+1 0 0.9679 0.25 1 0.0
O3 O-2 0.247 0.291 0.2062 1 0.0
O2 O-2 0.863 0.148 0.1744 1 0.0
O1 O-2 0.768 0.348 0.1376 1 0.0
O7 O-2 0.36 0.093 0.1758 1 0.0
O5 O-2 0.229 0.0207 0.0438 1 0.0
Mo1 Mo+6 0.0063 0.2552 0.1493 1 0.0
Nd1 Nd+3 0.4998 0.3528 0.0337 1 0.0
Li1 Li+1 0 0.696 0.25 1 0.0
O8 O-2 0.654 0.168 0.0451 1 0.0
Mo2 Mo+6 0.5101 0.0616 0.0918 1 0.0
